data_2244135
loop_
_publ_author_name
'Petrenko, Yuliia P.'
'Bibik, Yurii S.'
'Khomenko, Dmytro M.'
'Doroshchuk, Roman O.'
'Gural'skiy, Il`ya A.'
'Shova, Sergiu'
'Lampeka, Rostyslav D.'
'Raspertova, Ilona V.'

_publ_section_title
;
 Synthesis and crystal structure of hydrated
 \m-oxalato-bis{bis[3-methyl-5-(pyridin-2-yl)-1<i>H</i>-1,2,4-triazole]iron(II)}
 bis(toluenesulfonate) 2.75-hydrate
;
_journal_coeditor_code VM2269
_journal_issue 8
_journal_name_full 'Acta Crystallographica Section E'
_journal_page_first
;
;
_journal_paper_doi 10.1107/S2056989022007460
_journal_volume 78
_journal_year 2022
_chemical_formula_iupac '[Fe2 (C2 O4) (C8 H8 N4)4] (C7 H7 O3 S1)2, 2.75H2 O'
_chemical_formula_moiety 'C34 H32 Fe2 N16 O4 2+, 2(C7 H7 O3 S -), 2.75(H2 O)'
_chemical_formula_sum 'C48 H51.5 Fe2 N16 O12.75 S2'
_chemical_formula_weight 1232.37
_chemical_name_systematic
'\m-Oxalato-\k^4^<i>O</i>^1^,<i>O</i>^2^:<i>O</i>^1'^,<i>O</i>^2'^-bis{bis[3-methyl-5-(pyridin-2-yl)-1<i>H</i>-1,2,4-triazole-\k^2^<i>N</i>^4^,<i>N</i>^5^]iron(II)} bis(toluenesulfonate) 2.75-hydrate'
_space_group_crystal_system triclinic
_space_group_IT_number 2
_space_group_name_Hall '-P 1'
_space_group_name_H-M_alt 'P -1'
_atom_sites_solution_hydrogens mixed
_atom_sites_solution_primary dual
_audit_creation_method
;
Olex2 1.3
(compiled 2020.11.12 svn.r5f609507 for OlexSys, GUI svn.r6408)
;
_cell_angle_alpha 96.736(4)
_cell_angle_beta 101.490(4)
_cell_angle_gamma 95.216(4)
_cell_formula_units_Z 2
_cell_length_a 9.9635(4)
_cell_length_b 14.4905(6)
_cell_length_c 20.1131(8)
_cell_measurement_reflns_used 5996
_cell_measurement_temperature 293(2)
_cell_measurement_theta_max 26.2330
_cell_measurement_theta_min 1.9810
_cell_volume 2806.5(2)
_computing_cell_refinement
;
CrysAlisPro (Rigaku OD, 2021)
;
_computing_data_collection
;
CrysAlisPro (Rigaku OD, 2021)
;
_computing_data_reduction
;
CrysAlisPro (Rigaku OD, 2021)
;
_computing_molecular_graphics
;
<i>OLEX2</i> (Dolomanov <i>et al.</i>,  2009)
;
_computing_publication_material
;
<i>OLEX2</i> (Dolomanov <i>et al.</i>,  2009)
;
_computing_structure_refinement
;
<i>SHELXL2018/3</i> (Sheldrick, 2015b)
;
_computing_structure_solution
;
SHELXT  (Sheldrick, 2015a)
;
_diffrn_ambient_temperature 293(2)
_diffrn_detector 'CCD plate'
_diffrn_detector_area_resol_mean 8.0797
_diffrn_measured_fraction_theta_full 0.999
_diffrn_measured_fraction_theta_max 0.999
_diffrn_measurement_device 'four-circle diffractometer'
_diffrn_measurement_device_type 'Rigaku Oxford Diffraction Xcalibur, Eos'
_diffrn_measurement_method '\w scans'
_diffrn_radiation_monochromator graphite
_diffrn_radiation_probe x-ray
_diffrn_radiation_type 'Mo K\a'
_diffrn_radiation_wavelength 0.71073
_diffrn_reflns_av_R_equivalents 0.0309
_diffrn_reflns_av_unetI/netI 0.0578
_diffrn_reflns_limit_h_max 11
_diffrn_reflns_limit_h_min -11
_diffrn_reflns_limit_k_max 15
_diffrn_reflns_limit_k_min -17
_diffrn_reflns_limit_l_max 23
_diffrn_reflns_limit_l_min -23
_diffrn_reflns_number 20140
_diffrn_reflns_theta_full 25.027
_diffrn_reflns_theta_max 25.027
_diffrn_reflns_theta_min 1.645
_diffrn_source 'fine-focus sealed X-ray tube'
_exptl_absorpt_coefficient_mu 0.667
_exptl_absorpt_correction_T_max 1.00000
_exptl_absorpt_correction_T_min 0.92320
_exptl_absorpt_correction_type multi-scan
_exptl_absorpt_process_details
;
(CrysAlisPro; Rigaku OD, 2021)
;
_exptl_crystal_colour 'clear light brown'
_exptl_crystal_density_diffrn 1.458
_exptl_crystal_description block
_exptl_crystal_F_000 1275
_exptl_crystal_size_max 0.35
_exptl_crystal_size_mid 0.2
_exptl_crystal_size_min 0.15
_refine_diff_density_max 0.594
_refine_diff_density_min -0.523
_refine_ls_extinction_method none
_refine_ls_goodness_of_fit_ref 1.055
_refine_ls_hydrogen_treatment constr
_refine_ls_matrix_type full
_refine_ls_number_parameters 739
_refine_ls_number_reflns 9886
_refine_ls_number_restraints 0
_refine_ls_restrained_S_all 1.055
_refine_ls_R_factor_all 0.0867
_refine_ls_R_factor_gt 0.0582
_refine_ls_shift/su_max 0.000
_refine_ls_shift/su_mean 0.000
_refine_ls_structure_factor_coef Fsqd
_refine_ls_weighting_details 'w=1/[\s^2^(Fo^2^)+(0.0447P)^2^+1.2466P] where P=(Fo^2^+2Fc^2^)/3'
_refine_ls_weighting_scheme calc
_refine_ls_wR_factor_gt 0.1173
_refine_ls_wR_factor_ref 0.1318
_reflns_number_gt 7117
_reflns_number_total 9886
_reflns_threshold_expression 'I > 2\s(I)'
_cod_data_source_file vm2269sup1.cif
_cod_data_source_block I
_cod_original_formula_sum 'C48 H51.50 Fe2 N16 O12.75 S2'
_cod_database_code 2244135
_shelx_space_group_comment
;
The symmetry employed for this shelxl refinement is uniquely defined
by the following loop, which should always be used as a source of
symmetry information in preference to the above space-group names.
They are only intended as comments.
;
_shelx_estimated_absorpt_t_min 0.800
_shelx_estimated_absorpt_t_max 0.907

loop_
_space_group_symop_operation_xyz
'x, y, z'
'-x, -y, -z'

loop_
_atom_site_type_symbol
_atom_site_label
_atom_site_fract_x
_atom_site_fract_y
_atom_site_fract_z
_atom_site_U_iso_or_equiv
_atom_site_adp_type
_atom_site_calc_flag
_atom_site_occupancy
_atom_site_disorder_assembly
_atom_site_disorder_group
Fe Fe1 0.06627(5) 0.33384(3) 0.24663(2) 0.04095(15) Uani d 1 . .
Fe Fe2 0.46059(5) 0.63703(3) 0.25705(2) 0.04295(15) Uani d 1 . .
O O1 0.1636(2) 0.46283(16) 0.31108(11) 0.0477(6) Uani d 1 . .
O O2 0.2035(3) 0.38999(16) 0.18929(11) 0.0485(6) Uani d 1 . .
O O3 0.3255(3) 0.58058(16) 0.31534(11) 0.0505(6) Uani d 1 . .
O O4 0.3654(3) 0.50805(16) 0.19378(11) 0.0487(6) Uani d 1 . .
N N1 -0.1150(3) 0.38744(19) 0.18860(13) 0.0445(7) Uani d 1 . .
N N2 -0.0855(3) 0.3172(2) 0.30813(13) 0.0451(7) Uani d 1 . .
N N3 -0.2364(3) 0.2948(2) 0.36995(14) 0.0553(8) Uani d 1 . .
H H3 -0.271736 0.279820 0.403417 0.066 Uiso calc 1 . .
N N4 -0.3071(3) 0.3274(2) 0.31482(15) 0.0540(8) Uani d 1 . .
N N5 0.2127(3) 0.2521(2) 0.30396(13) 0.0462(7) Uani d 1 . .
N N6 0.0155(3) 0.19564(19) 0.18814(13) 0.0440(7) Uani d 1 . .
N N7 -0.0330(4) 0.0583(2) 0.13003(17) 0.0922(14) Uani d 1 . .
H H7 -0.071277 0.014005 0.097691 0.111 Uiso calc 1 . .
N N8 0.0632(4) 0.0470(2) 0.18557(17) 0.0848(13) Uani d 1 . .
N N9 0.3081(3) 0.7159(2) 0.19942(14) 0.0507(8) Uani d 1 . .
N N10 0.5106(3) 0.77723(19) 0.31263(13) 0.0432(7) Uani d 1 . .
N N11 0.5722(3) 0.9187(2) 0.36334(15) 0.0597(9) Uani d 1 . .
H H11 0.615093 0.965062 0.392887 0.072 Uiso calc 1 . .
N N12 0.4736(4) 0.9271(2) 0.30800(16) 0.0621(9) Uani d 1 . .
N N13 0.6489(3) 0.58921(19) 0.31364(13) 0.0455(7) Uani d 1 . .
N N14 0.6070(3) 0.65457(19) 0.19219(13) 0.0445(7) Uani d 1 . .
N N15 0.7518(3) 0.6810(2) 0.12811(14) 0.0543(8) Uani d 1 . .
H H15 0.783958 0.695836 0.093650 0.065 Uiso calc 1 . .
N N16 0.8289(3) 0.6538(2) 0.18426(14) 0.0529(8) Uani d 1 . .
C C1 0.2527(4) 0.5063(2) 0.28770(16) 0.0386(8) Uani d 1 . .
C C2 0.2758(3) 0.4641(2) 0.21719(16) 0.0374(8) Uani d 1 . .
C C3 -0.1234(4) 0.4204(3) 0.12807(18) 0.0589(11) Uani d 1 . .
H H3A -0.043788 0.429579 0.110984 0.071 Uiso calc 1 . .
C C4 -0.2462(5) 0.4407(3) 0.0907(2) 0.0667(12) Uani d 1 . .
H H4 -0.249256 0.462694 0.048877 0.080 Uiso calc 1 . .
C C5 -0.3627(5) 0.4285(3) 0.1156(2) 0.0702(13) Uani d 1 . .
H H5 -0.446072 0.441986 0.090806 0.084 Uiso calc 1 . .
C C6 -0.3568(4) 0.3958(3) 0.17799(19) 0.0575(10) Uani d 1 . .
H H6 -0.435366 0.387506 0.196046 0.069 Uiso calc 1 . .
C C7 -0.2312(4) 0.3760(2) 0.21249(16) 0.0427(8) Uani d 1 . .
C C8 -0.2112(4) 0.3405(2) 0.27900(16) 0.0421(8) Uani d 1 . .
C C9 -0.1053(4) 0.2887(3) 0.36643(17) 0.0503(9) Uani d 1 . .
C C10 -0.0023(4) 0.2548(4) 0.4192(2) 0.0807(14) Uani d 1 . .
H H10A 0.024759 0.197175 0.400311 0.121 Uiso calc 1 . .
H H10B -0.042144 0.244484 0.457843 0.121 Uiso calc 1 . .
H H10C 0.077127 0.300738 0.433744 0.121 Uiso calc 1 . .
C C11 0.3084(4) 0.2830(3) 0.36143(18) 0.0577(10) Uani d 1 . .
H H11A 0.326791 0.347058 0.375872 0.069 Uiso calc 1 . .
C C12 0.3799(4) 0.2239(3) 0.3996(2) 0.0659(12) Uani d 1 . .
H H12 0.446270 0.247802 0.438745 0.079 Uiso calc 1 . .
C C13 0.3528(4) 0.1295(3) 0.3796(2) 0.0704(13) Uani d 1 . .
H H13 0.398179 0.088386 0.405802 0.084 Uiso calc 1 . .
C C14 0.2570(4) 0.0956(3) 0.31978(18) 0.0625(11) Uani d 1 . .
H H14 0.237582 0.031753 0.304686 0.075 Uiso calc 1 . .
C C15 0.1912(4) 0.1594(3) 0.28328(17) 0.0463(9) Uani d 1 . .
C C16 0.0893(4) 0.1317(3) 0.21895(17) 0.0491(9) Uani d 1 . .
C C17 -0.0606(4) 0.1457(3) 0.13178(19) 0.0617(11) Uani d 1 . .
C C18 -0.1622(5) 0.1779(3) 0.0775(2) 0.0832(15) Uani d 1 . .
H H18A -0.235851 0.200596 0.096682 0.125 Uiso calc 1 . .
H H18B -0.198935 0.126680 0.041786 0.125 Uiso calc 1 . .
H H18C -0.117722 0.227346 0.058849 0.125 Uiso calc 1 . .
C C19 0.2082(4) 0.6836(3) 0.14435(19) 0.0642(11) Uani d 1 . .
H H19 0.188657 0.619209 0.131749 0.077 Uiso calc 1 . .
C C20 0.1332(4) 0.7406(4) 0.1055(2) 0.0755(14) Uani d 1 . .
H H20 0.063650 0.715303 0.067988 0.091 Uiso calc 1 . .
C C21 0.1627(5) 0.8348(4) 0.1230(2) 0.0803(15) Uani d 1 . .
H H21 0.114664 0.874722 0.096693 0.096 Uiso calc 1 . .
C C22 0.2640(5) 0.8712(3) 0.17987(19) 0.0702(13) Uani d 1 . .
H H22 0.284770 0.935471 0.192785 0.084 Uiso calc 1 . .
C C23 0.3334(4) 0.8092(3) 0.21697(17) 0.0501(9) Uani d 1 . .
C C24 0.4396(4) 0.8401(3) 0.27894(17) 0.0485(9) Uani d 1 . .
C C25 0.5944(4) 0.8301(3) 0.36629(17) 0.0487(9) Uani d 1 . .
C C26 0.6950(4) 0.8004(3) 0.42185(18) 0.0677(12) Uani d 1 . .
H H26A 0.650605 0.751460 0.440960 0.102 Uiso calc 1 . .
H H26B 0.729815 0.852738 0.456919 0.102 Uiso calc 1 . .
H H26C 0.769906 0.777834 0.403759 0.102 Uiso calc 1 . .
C C27 0.6645(4) 0.5565(3) 0.37394(18) 0.0592(11) Uani d 1 . .
H H27 0.586820 0.544259 0.392017 0.071 Uiso calc 1 . .
C C28 0.7898(5) 0.5401(3) 0.4102(2) 0.0684(12) Uani d 1 . .
H H28 0.796418 0.518366 0.452334 0.082 Uiso calc 1 . .
C C29 0.9047(5) 0.5560(3) 0.3841(2) 0.0702(12) Uani d 1 . .
H H29 0.990504 0.545042 0.407988 0.084 Uiso calc 1 . .
C C30 0.8916(4) 0.5886(3) 0.32143(19) 0.0594(11) Uani d 1 . .
H H30 0.968095 0.599935 0.302321 0.071 Uiso calc 1 . .
C C31 0.7626(4) 0.6039(2) 0.28800(16) 0.0436(8) Uani d 1 . .
C C32 0.7366(4) 0.6382(2) 0.22115(16) 0.0429(8) Uani d 1 . .
C C33 0.6205(4) 0.6820(3) 0.13259(17) 0.0515(10) Uani d 1 . .
C C34 0.5110(4) 0.7077(3) 0.07895(18) 0.0773(14) Uani d 1 . .
H H34A 0.486349 0.768028 0.093915 0.116 Uiso calc 1 . .
H H34B 0.431515 0.661919 0.070729 0.116 Uiso calc 1 . .
H H34C 0.544165 0.709851 0.037429 0.116 Uiso calc 1 . .
S S1 0.19815(11) 0.15158(8) -0.01003(5) 0.0625(3) Uani d 1 . .
O O5 0.1921(3) 0.25052(19) -0.00942(11) 0.0669(8) Uani d 1 . .
O O6 0.2457(4) 0.1123(2) -0.06992(14) 0.1116(13) Uani d 1 . .
O O7 0.0732(4) 0.1004(3) -0.0048(2) 0.1409(18) Uani d 1 . .
C C35 0.3234(4) 0.1378(3) 0.06207(17) 0.0470(9) Uani d 1 . .
C C36 0.3414(4) 0.1958(3) 0.12319(18) 0.0534(10) Uani d 1 . .
H H36 0.287580 0.244558 0.126915 0.064 Uiso calc 1 . .
C C37 0.4393(4) 0.1816(3) 0.17913(18) 0.0566(10) Uani d 1 . .
H H37 0.450062 0.221047 0.220260 0.068 Uiso calc 1 . .
C C38 0.5207(4) 0.1109(3) 0.1753(2) 0.0596(11) Uani d 1 . .
C C39 0.5008(5) 0.0528(3) 0.1146(2) 0.0840(15) Uani d 1 . .
H H39 0.554298 0.003751 0.111059 0.101 Uiso calc 1 . .
C C40 0.4026(5) 0.0656(3) 0.0582(2) 0.0755(13) Uani d 1 . .
H H40 0.390360 0.024997 0.017557 0.091 Uiso calc 1 . .
C C41 0.6316(5) 0.0972(3) 0.2360(2) 0.0912(16) Uani d 1 . .
H H41A 0.718786 0.127442 0.231879 0.137 Uiso calc 1 . .
H H41B 0.637337 0.031548 0.236750 0.137 Uiso calc 1 . .
H H41C 0.608687 0.123984 0.277673 0.137 Uiso calc 1 . .
S S2 0.30295(10) 0.86078(7) 0.49751(4) 0.0531(3) Uani d 1 . .
O O8 0.4317(3) 0.8827(3) 0.47784(15) 0.0979(12) Uani d 1 . .
O O9 0.2802(3) 0.9233(2) 0.55456(13) 0.0826(9) Uani d 1 . .
O O10 0.2837(3) 0.76442(18) 0.51006(11) 0.0620(7) Uani d 1 . .
C C42 0.1701(4) 0.8707(2) 0.42682(17) 0.0451(9) Uani d 1 . .
C C43 0.0828(4) 0.9383(3) 0.4305(2) 0.0641(11) Uani d 1 . .
H H43 0.092198 0.979305 0.470797 0.077 Uiso calc 1 . .
C C44 -0.0196(4) 0.9454(3) 0.3740(2) 0.0705(12) Uani d 1 . .
H H44 -0.078646 0.991101 0.376928 0.085 Uiso calc 1 . .
C C45 -0.0353(4) 0.8857(3) 0.3134(2) 0.0570(10) Uani d 1 . .
C C46 0.0549(4) 0.8200(3) 0.31052(18) 0.0561(10) Uani d 1 . .
H H46 0.047203 0.779862 0.269950 0.067 Uiso calc 1 . .
C C47 0.1565(4) 0.8119(3) 0.36615(17) 0.0529(10) Uani d 1 . .
H H47 0.216238 0.766700 0.362861 0.063 Uiso calc 1 . .
C C48 -0.1485(5) 0.8935(3) 0.2527(2) 0.0843(15) Uani d 1 . .
H H48A -0.121972 0.869788 0.211156 0.126 Uiso calc 1 . .
H H48B -0.163294 0.957970 0.251877 0.126 Uiso calc 1 . .
H H48C -0.232041 0.857815 0.256327 0.126 Uiso calc 1 . .
O O1W -0.018(2) 0.4596(12) -0.0131(10) 0.159(7) Uiso d 0.25 A -1
H H1WA -0.026571 0.516586 -0.000700 0.239 Uiso d 0.25 A -1
H H1WB 0.065089 0.453836 0.003990 0.239 Uiso d 0.25 A -1
O O2W 0.2693(5) 0.4417(2) 0.04606(14) 0.1319(16) Uani d 1 . .
H H2WA 0.302346 0.458579 0.088428 0.198 Uiso d 1 . .
H H2WB 0.249386 0.382599 0.033148 0.198 Uiso d 1 . .
O O4W 0.2661(6) 0.5760(3) 0.45735(18) 0.1135(19) Uani d 0.75 B 1
H H4WA 0.264626 0.557925 0.414491 0.170 Uiso d 0.75 B 1
H H4WB 0.272806 0.635525 0.470971 0.170 Uiso d 0.75 B 1
O O5W 0.4606(9) 0.4449(5) 0.4825(4) 0.136(3) Uiso d 0.5 C -1
H H5WA 0.536786 0.439800 0.510473 0.205 Uiso d 0.5 C -1
H H5WB 0.458166 0.499590 0.469693 0.205 Uiso d 0.5 C -1
O O3W 0.3943(15) 0.6210(10) 0.4573(6) 0.094(4) Uiso d 0.25 D 2
H H3WA 0.376336 0.611397 0.413001 0.141 Uiso d 0.25 D 2
H H3WB 0.362126 0.671997 0.469671 0.141 Uiso d 0.25 D 2

loop_
_atom_site_aniso_label
_atom_site_aniso_U_11
_atom_site_aniso_U_22
_atom_site_aniso_U_33
_atom_site_aniso_U_12
_atom_site_aniso_U_13
_atom_site_aniso_U_23
Fe1 0.0381(3) 0.0391(3) 0.0426(3) -0.0045(2) 0.0063(2) 0.0040(2)
Fe2 0.0400(3) 0.0413(3) 0.0438(3) -0.0073(2) 0.0079(2) 0.0018(2)
O1 0.0493(16) 0.0481(15) 0.0453(13) -0.0074(12) 0.0213(12) -0.0037(11)
O2 0.0551(17) 0.0440(15) 0.0427(13) -0.0099(13) 0.0163(12) -0.0072(11)
O3 0.0580(17) 0.0450(15) 0.0430(13) -0.0135(13) 0.0169(12) -0.0121(12)
O4 0.0513(16) 0.0495(15) 0.0445(13) -0.0114(13) 0.0222(12) -0.0044(12)
N1 0.052(2) 0.0367(17) 0.0414(16) 0.0027(15) 0.0042(14) 0.0044(13)
N2 0.0431(19) 0.0498(19) 0.0416(15) -0.0004(15) 0.0066(13) 0.0113(14)
N3 0.052(2) 0.070(2) 0.0449(17) -0.0014(18) 0.0152(15) 0.0103(16)
N4 0.050(2) 0.060(2) 0.0526(18) 0.0041(17) 0.0121(16) 0.0090(16)
N5 0.0345(18) 0.053(2) 0.0460(16) -0.0007(15) 0.0018(13) 0.0039(15)
N6 0.0462(19) 0.0392(17) 0.0406(15) -0.0001(14) -0.0013(13) 0.0033(14)
N7 0.129(4) 0.044(2) 0.071(2) 0.015(2) -0.045(2) -0.0138(18)
N8 0.115(3) 0.047(2) 0.070(2) 0.020(2) -0.031(2) -0.0039(18)
N9 0.0393(19) 0.058(2) 0.0488(17) -0.0012(16) 0.0014(14) 0.0024(16)
N10 0.0425(18) 0.0401(17) 0.0431(16) -0.0029(14) 0.0056(14) 0.0018(14)
N11 0.073(3) 0.046(2) 0.0486(18) -0.0023(18) -0.0015(17) -0.0093(15)
N12 0.073(3) 0.049(2) 0.0565(19) 0.0093(19) 0.0003(18) -0.0017(17)
N13 0.055(2) 0.0399(17) 0.0403(16) -0.0028(15) 0.0102(14) 0.0066(14)
N14 0.0420(19) 0.0462(18) 0.0436(16) -0.0027(15) 0.0077(14) 0.0076(14)
N15 0.053(2) 0.068(2) 0.0427(17) -0.0013(18) 0.0145(15) 0.0130(16)
N16 0.050(2) 0.057(2) 0.0520(18) 0.0007(16) 0.0143(16) 0.0084(16)
C1 0.038(2) 0.038(2) 0.0391(18) 0.0007(17) 0.0105(16) 0.0000(16)
C2 0.037(2) 0.036(2) 0.0373(18) 0.0023(17) 0.0074(15) -0.0002(16)
C3 0.074(3) 0.053(3) 0.049(2) 0.000(2) 0.010(2) 0.013(2)
C4 0.092(4) 0.048(3) 0.053(2) 0.008(3) -0.006(2) 0.014(2)
C5 0.072(3) 0.059(3) 0.069(3) 0.014(3) -0.012(2) 0.012(2)
C6 0.048(3) 0.053(3) 0.066(2) 0.009(2) -0.001(2) 0.004(2)
C7 0.046(2) 0.034(2) 0.0463(19) 0.0050(17) 0.0077(17) 0.0026(16)
C8 0.043(2) 0.036(2) 0.0445(19) 0.0007(17) 0.0064(17) 0.0014(16)
C9 0.048(3) 0.057(2) 0.043(2) -0.003(2) 0.0067(18) 0.0087(18)
C10 0.067(3) 0.119(4) 0.062(3) 0.008(3) 0.012(2) 0.038(3)
C11 0.044(2) 0.062(3) 0.057(2) 0.001(2) -0.0035(19) 0.000(2)
C12 0.046(3) 0.086(3) 0.056(2) 0.008(2) -0.0080(19) 0.001(2)
C13 0.066(3) 0.088(4) 0.057(2) 0.029(3) 0.000(2) 0.014(3)
C14 0.070(3) 0.057(3) 0.055(2) 0.021(2) 0.000(2) 0.001(2)
C15 0.043(2) 0.049(2) 0.0449(19) 0.0076(19) 0.0052(17) 0.0060(18)
C16 0.052(2) 0.040(2) 0.050(2) 0.0036(19) 0.0015(18) 0.0043(18)
C17 0.075(3) 0.044(2) 0.053(2) 0.001(2) -0.012(2) 0.0018(19)
C18 0.099(4) 0.061(3) 0.066(3) 0.010(3) -0.032(2) -0.005(2)
C19 0.045(3) 0.074(3) 0.062(2) -0.003(2) -0.002(2) -0.004(2)
C20 0.049(3) 0.106(4) 0.060(3) 0.015(3) -0.011(2) -0.001(3)
C21 0.080(4) 0.098(4) 0.061(3) 0.041(3) -0.002(2) 0.009(3)
C22 0.076(3) 0.072(3) 0.059(2) 0.029(3) 0.000(2) 0.004(2)
C23 0.047(2) 0.056(3) 0.046(2) 0.007(2) 0.0083(17) 0.0035(19)
C24 0.051(2) 0.047(2) 0.044(2) 0.004(2) 0.0057(17) 0.0004(18)
C25 0.051(2) 0.044(2) 0.047(2) -0.0008(19) 0.0079(18) 0.0006(18)
C26 0.075(3) 0.062(3) 0.052(2) 0.002(2) -0.011(2) -0.002(2)
C27 0.075(3) 0.053(3) 0.052(2) 0.004(2) 0.017(2) 0.014(2)
C28 0.095(4) 0.059(3) 0.047(2) 0.010(3) 0.000(2) 0.016(2)
C29 0.068(3) 0.068(3) 0.067(3) 0.012(3) -0.007(2) 0.015(2)
C30 0.051(3) 0.062(3) 0.062(2) 0.005(2) 0.006(2) 0.009(2)
C31 0.048(2) 0.034(2) 0.0438(19) -0.0022(17) 0.0052(17) 0.0004(16)
C32 0.043(2) 0.038(2) 0.0451(19) -0.0010(17) 0.0081(17) 0.0019(16)
C33 0.052(3) 0.057(2) 0.044(2) -0.002(2) 0.0097(18) 0.0089(19)
C34 0.058(3) 0.120(4) 0.053(2) 0.000(3) 0.005(2) 0.029(3)
S1 0.0572(7) 0.0586(7) 0.0618(6) -0.0095(5) -0.0082(5) 0.0159(6)
O5 0.089(2) 0.0629(19) 0.0442(14) 0.0177(16) 0.0011(14) 0.0063(13)
O6 0.165(4) 0.101(3) 0.0500(17) 0.034(3) -0.011(2) -0.0208(17)
O7 0.061(2) 0.183(4) 0.164(3) -0.046(2) -0.036(2) 0.115(3)
C35 0.044(2) 0.043(2) 0.053(2) 0.0010(18) 0.0101(17) 0.0041(18)
C36 0.049(2) 0.047(2) 0.059(2) 0.0110(19) 0.0022(19) -0.0021(19)
C37 0.058(3) 0.056(3) 0.049(2) 0.000(2) 0.0037(19) -0.0006(19)
C38 0.057(3) 0.048(2) 0.068(3) 0.000(2) -0.004(2) 0.016(2)
C39 0.081(4) 0.065(3) 0.102(4) 0.038(3) 0.001(3) 0.004(3)
C40 0.081(4) 0.069(3) 0.068(3) 0.023(3) 0.006(2) -0.017(2)
C41 0.087(4) 0.066(3) 0.106(4) 0.008(3) -0.022(3) 0.029(3)
S2 0.0474(6) 0.0611(7) 0.0441(5) -0.0079(5) 0.0009(4) 0.0066(5)
O8 0.0445(19) 0.161(3) 0.086(2) -0.019(2) 0.0025(16) 0.053(2)
O9 0.098(3) 0.074(2) 0.0562(16) 0.0014(18) -0.0095(16) -0.0212(15)
O10 0.081(2) 0.0599(18) 0.0435(14) 0.0076(15) 0.0072(13) 0.0104(13)
C42 0.043(2) 0.042(2) 0.049(2) -0.0022(18) 0.0102(17) 0.0060(17)
C43 0.063(3) 0.064(3) 0.061(2) 0.007(2) 0.011(2) -0.009(2)
C44 0.061(3) 0.057(3) 0.091(3) 0.020(2) 0.007(3) 0.005(3)
C45 0.053(3) 0.051(2) 0.062(2) -0.001(2) 0.002(2) 0.013(2)
C46 0.058(3) 0.059(3) 0.045(2) 0.005(2) 0.0049(19) -0.0040(19)
C47 0.052(3) 0.052(2) 0.051(2) 0.012(2) 0.0035(18) -0.0016(19)
C48 0.074(3) 0.082(4) 0.088(3) 0.012(3) -0.012(3) 0.023(3)
O2W 0.252(5) 0.086(3) 0.0506(18) 0.024(3) 0.012(2) 0.0135(18)
O4W 0.201(6) 0.096(4) 0.051(2) 0.046(4) 0.034(3) 0.004(2)

loop_
_atom_type_symbol
_atom_type_description
_atom_type_scat_dispersion_real
_atom_type_scat_dispersion_imag
_atom_type_scat_source
C C 0.0033 0.0016 'International Tables Vol C Tables 4.2.6.8 and 6.1.1.4'
H H 0.0000 0.0000 'International Tables Vol C Tables 4.2.6.8 and 6.1.1.4'
Fe Fe 0.3463 0.8444 'International Tables Vol C Tables 4.2.6.8 and 6.1.1.4'
N N 0.0061 0.0033 'International Tables Vol C Tables 4.2.6.8 and 6.1.1.4'
O O 0.0106 0.0060 'International Tables Vol C Tables 4.2.6.8 and 6.1.1.4'
S S 0.1246 0.1234 'International Tables Vol C Tables 4.2.6.8 and 6.1.1.4'

loop_
_geom_angle_atom_site_label_1
_geom_angle_atom_site_label_2
_geom_angle_atom_site_label_3
_geom_angle_site_symmetry_1
_geom_angle_site_symmetry_3
_geom_angle
_geom_angle_publ_flag
O1 Fe1 N1 . . 98.95(10) ?
O1 Fe1 N5 . . 91.45(10) ?
O2 Fe1 O1 . . 76.88(8) ?
O2 Fe1 N1 . . 94.10(10) ?
O2 Fe1 N2 . . 163.77(10) ?
O2 Fe1 N5 . . 96.26(10) ?
O2 Fe1 N6 . . 97.91(10) ?
N2 Fe1 O1 . . 91.45(10) ?
N2 Fe1 N1 . . 76.39(10) ?
N2 Fe1 N5 . . 95.26(10) ?
N2 Fe1 N6 . . 95.76(11) ?
N5 Fe1 N1 . . 166.75(11) ?
N6 Fe1 O1 . . 167.01(10) ?
N6 Fe1 N1 . . 93.25(10) ?
N6 Fe1 N5 . . 77.17(10) ?
O3 Fe2 O4 . . 77.01(8) ?
O3 Fe2 N9 . . 95.46(10) ?
O3 Fe2 N10 . . 99.08(9) ?
O3 Fe2 N13 . . 96.09(10) ?
O3 Fe2 N14 . . 164.19(10) ?
O4 Fe2 N9 . . 90.81(10) ?
O4 Fe2 N10 . . 166.87(10) ?
O4 Fe2 N13 . . 100.13(10) ?
O4 Fe2 N14 . . 90.65(9) ?
N10 Fe2 N9 . . 76.99(11) ?
N10 Fe2 N13 . . 92.72(10) ?
N13 Fe2 N9 . . 165.61(11) ?
N14 Fe2 N9 . . 94.55(10) ?
N14 Fe2 N10 . . 95.07(10) ?
N14 Fe2 N13 . . 76.15(10) ?
C1 O1 Fe1 . . 113.9(2) ?
C2 O2 Fe1 . . 115.3(2) ?
C1 O3 Fe2 . . 115.4(2) ?
C2 O4 Fe2 . . 114.1(2) ?
C3 N1 Fe1 . . 126.0(3) ?
C7 N1 Fe1 . . 115.9(2) ?
C7 N1 C3 . . 117.7(3) ?
C8 N2 Fe1 . . 113.6(2) ?
C9 N2 Fe1 . . 142.8(2) ?
C9 N2 C8 . . 103.6(3) ?
N4 N3 H3 . . 124.0 ?
C9 N3 H3 . . 124.0 ?
C9 N3 N4 . . 112.1(3) ?
C8 N4 N3 . . 101.7(3) ?
C11 N5 Fe1 . . 127.1(3) ?
C15 N5 Fe1 . . 115.0(2) ?
C15 N5 C11 . . 117.3(3) ?
C16 N6 Fe1 . . 111.9(2) ?
C17 N6 Fe1 . . 144.8(2) ?
C17 N6 C16 . . 103.3(3) ?
N8 N7 H7 . . 124.2 ?
C17 N7 H7 . . 124.2 ?
C17 N7 N8 . . 111.6(3) ?
C16 N8 N7 . . 101.8(3) ?
C19 N9 Fe2 . . 128.0(3) ?
C19 N9 C23 . . 117.1(3) ?
C23 N9 Fe2 . . 114.2(2) ?
C24 N10 Fe2 . . 111.8(2) ?
C25 N10 Fe2 . . 144.1(2) ?
C25 N10 C24 . . 103.8(3) ?
N12 N11 H11 . . 124.2 ?
C25 N11 H11 . . 124.2 ?
C25 N11 N12 . . 111.6(3) ?
C24 N12 N11 . . 102.2(3) ?
C27 N13 Fe2 . . 126.7(3) ?
C27 N13 C31 . . 117.1(3) ?
C31 N13 Fe2 . . 115.8(2) ?
C32 N14 Fe2 . . 113.6(2) ?
C33 N14 Fe2 . . 142.5(3) ?
C33 N14 C32 . . 103.7(3) ?
N16 N15 H15 . . 124.0 ?
C33 N15 H15 . . 124.0 ?
C33 N15 N16 . . 112.0(3) ?
C32 N16 N15 . . 101.7(3) ?
O1 C1 O3 . . 126.5(3) ?
O1 C1 C2 . . 116.8(3) ?
O3 C1 C2 . . 116.6(3) ?
O2 C2 O4 . . 126.3(3) ?
O2 C2 C1 . . 117.0(3) ?
O4 C2 C1 . . 116.7(3) ?
N1 C3 H3A . . 119.0 ?
N1 C3 C4 . . 122.1(4) ?
C4 C3 H3A . . 119.0 ?
C3 C4 H4 . . 120.3 ?
C5 C4 C3 . . 119.4(4) ?
C5 C4 H4 . . 120.3 ?
C4 C5 H5 . . 120.1 ?
C4 C5 C6 . . 119.8(4) ?
C6 C5 H5 . . 120.1 ?
C5 C6 H6 . . 121.0 ?
C7 C6 C5 . . 118.0(4) ?
C7 C6 H6 . . 121.0 ?
N1 C7 C6 . . 123.1(3) ?
N1 C7 C8 . . 113.6(3) ?
C6 C7 C8 . . 123.4(3) ?
N2 C8 C7 . . 120.0(3) ?
N4 C8 N2 . . 114.5(3) ?
N4 C8 C7 . . 125.5(3) ?
N2 C9 C10 . . 127.2(3) ?
N3 C9 N2 . . 108.2(3) ?
N3 C9 C10 . . 124.5(3) ?
C9 C10 H10A . . 109.5 ?
C9 C10 H10B . . 109.5 ?
C9 C10 H10C . . 109.5 ?
H10A C10 H10B . . 109.5 ?
H10A C10 H10C . . 109.5 ?
H10B C10 H10C . . 109.5 ?
N5 C11 H11A . . 118.7 ?
N5 C11 C12 . . 122.7(4) ?
C12 C11 H11A . . 118.7 ?
C11 C12 H12 . . 120.3 ?
C13 C12 C11 . . 119.4(4) ?
C13 C12 H12 . . 120.3 ?
C12 C13 H13 . . 120.4 ?
C12 C13 C14 . . 119.2(4) ?
C14 C13 H13 . . 120.4 ?
C13 C14 H14 . . 120.9 ?
C15 C14 C13 . . 118.1(4) ?
C15 C14 H14 . . 120.9 ?
N5 C15 C14 . . 123.2(3) ?
N5 C15 C16 . . 114.0(3) ?
C14 C15 C16 . . 122.8(3) ?
N6 C16 C15 . . 121.1(3) ?
N8 C16 N6 . . 114.5(3) ?
N8 C16 C15 . . 124.4(3) ?
N6 C17 C18 . . 128.1(4) ?
N7 C17 N6 . . 108.8(3) ?
N7 C17 C18 . . 123.1(4) ?
C17 C18 H18A . . 109.5 ?
C17 C18 H18B . . 109.5 ?
C17 C18 H18C . . 109.5 ?
H18A C18 H18B . . 109.5 ?
H18A C18 H18C . . 109.5 ?
H18B C18 H18C . . 109.5 ?
N9 C19 H19 . . 118.3 ?
N9 C19 C20 . . 123.4(4) ?
C20 C19 H19 . . 118.3 ?
C19 C20 H20 . . 120.7 ?
C21 C20 C19 . . 118.6(4) ?
C21 C20 H20 . . 120.7 ?
C20 C21 H21 . . 120.0 ?
C20 C21 C22 . . 119.9(4) ?
C22 C21 H21 . . 120.0 ?
C21 C22 H22 . . 121.0 ?
C21 C22 C23 . . 118.0(4) ?
C23 C22 H22 . . 121.0 ?
N9 C23 C22 . . 122.9(4) ?
N9 C23 C24 . . 114.7(3) ?
C22 C23 C24 . . 122.4(4) ?
N10 C24 C23 . . 120.9(3) ?
N12 C24 N10 . . 114.2(3) ?
N12 C24 C23 . . 124.9(3) ?
N10 C25 C26 . . 128.6(3) ?
N11 C25 N10 . . 108.2(3) ?
N11 C25 C26 . . 123.2(3) ?
C25 C26 H26A . . 109.5 ?
C25 C26 H26B . . 109.5 ?
C25 C26 H26C . . 109.5 ?
H26A C26 H26B . . 109.5 ?
H26A C26 H26C . . 109.5 ?
H26B C26 H26C . . 109.5 ?
N13 C27 H27 . . 118.5 ?
N13 C27 C28 . . 123.0(4) ?
C28 C27 H27 . . 118.5 ?
C27 C28 H28 . . 120.3 ?
C29 C28 C27 . . 119.5(4) ?
C29 C28 H28 . . 120.3 ?
C28 C29 H29 . . 120.6 ?
C28 C29 C30 . . 118.9(4) ?
C30 C29 H29 . . 120.6 ?
C29 C30 H30 . . 120.8 ?
C31 C30 C29 . . 118.5(4) ?
C31 C30 H30 . . 120.8 ?
N13 C31 C30 . . 123.1(3) ?
N13 C31 C32 . . 113.9(3) ?
C30 C31 C32 . . 123.1(3) ?
N14 C32 C31 . . 119.8(3) ?
N16 C32 N14 . . 114.6(3) ?
N16 C32 C31 . . 125.6(3) ?
N14 C33 C34 . . 127.4(4) ?
N15 C33 N14 . . 108.0(3) ?
N15 C33 C34 . . 124.6(3) ?
C33 C34 H34A . . 109.5 ?
C33 C34 H34B . . 109.5 ?
C33 C34 H34C . . 109.5 ?
H34A C34 H34B . . 109.5 ?
H34A C34 H34C . . 109.5 ?
H34B C34 H34C . . 109.5 ?
O5 S1 O6 . . 110.60(19) ?
O5 S1 C35 . . 106.93(17) ?
O6 S1 C35 . . 106.78(19) ?
O7 S1 O5 . . 114.3(2) ?
O7 S1 O6 . . 110.8(3) ?
O7 S1 C35 . . 106.96(18) ?
C36 C35 S1 . . 121.8(3) ?
C40 C35 S1 . . 119.4(3) ?
C40 C35 C36 . . 118.8(3) ?
C35 C36 H36 . . 120.0 ?
C35 C36 C37 . . 120.1(3) ?
C37 C36 H36 . . 120.0 ?
C36 C37 H37 . . 119.3 ?
C38 C37 C36 . . 121.4(4) ?
C38 C37 H37 . . 119.3 ?
C37 C38 C39 . . 118.1(4) ?
C37 C38 C41 . . 121.5(4) ?
C39 C38 C41 . . 120.4(4) ?
C38 C39 H39 . . 119.4 ?
C38 C39 C40 . . 121.2(4) ?
C40 C39 H39 . . 119.4 ?
C35 C40 C39 . . 120.4(4) ?
C35 C40 H40 . . 119.8 ?
C39 C40 H40 . . 119.8 ?
C38 C41 H41A . . 109.5 ?
C38 C41 H41B . . 109.5 ?
C38 C41 H41C . . 109.5 ?
H41A C41 H41B . . 109.5 ?
H41A C41 H41C . . 109.5 ?
H41B C41 H41C . . 109.5 ?
O8 S2 O9 . . 114.8(2) ?
O8 S2 O10 . . 111.9(2) ?
O8 S2 C42 . . 107.17(16) ?
O9 S2 O10 . . 110.33(16) ?
O9 S2 C42 . . 106.35(17) ?
O10 S2 C42 . . 105.76(17) ?
C43 C42 S2 . . 121.0(3) ?
C43 C42 C47 . . 119.2(3) ?
C47 C42 S2 . . 119.7(3) ?
C42 C43 H43 . . 120.1 ?
C42 C43 C44 . . 119.9(4) ?
C44 C43 H43 . . 120.1 ?
C43 C44 H44 . . 119.4 ?
C45 C44 C43 . . 121.2(4) ?
C45 C44 H44 . . 119.4 ?
C44 C45 C48 . . 120.5(4) ?
C46 C45 C44 . . 117.9(4) ?
C46 C45 C48 . . 121.6(4) ?
C45 C46 H46 . . 119.2 ?
C45 C46 C47 . . 121.6(4) ?
C47 C46 H46 . . 119.2 ?
C42 C47 H47 . . 119.9 ?
C46 C47 C42 . . 120.3(3) ?
C46 C47 H47 . . 119.9 ?
C45 C48 H48A . . 109.5 ?
C45 C48 H48B . . 109.5 ?
C45 C48 H48C . . 109.5 ?
H48A C48 H48B . . 109.5 ?
H48A C48 H48C . . 109.5 ?
H48B C48 H48C . . 109.5 ?
H1WA O1W H1WB . . 104.5 ?
H2WA O2W H2WB . . 116.3 ?
H4WA O4W H4WB . . 117.9 ?
H5WA O5W H5WB . . 112.9 ?
H3WA O3W H3WB . . 107.7 ?

loop_
_geom_bond_atom_site_label_1
_geom_bond_atom_site_label_2
_geom_bond_site_symmetry_2
_geom_bond_distance
_geom_bond_publ_flag
Fe1 O1 . 2.171(2) yes
Fe1 O2 . 2.123(2) yes
Fe1 N1 . 2.203(3) yes
Fe1 N2 . 2.150(3) yes
Fe1 N5 . 2.197(3) yes
Fe1 N6 . 2.162(3) yes
Fe2 O3 . 2.123(2) yes
Fe2 O4 . 2.157(2) yes
Fe2 N9 . 2.209(3) yes
Fe2 N10 . 2.165(3) yes
Fe2 N13 . 2.206(3) yes
Fe2 N14 . 2.159(3) yes
O1 C1 . 1.241(4) ?
O2 C2 . 1.243(4) ?
O3 C1 . 1.245(4) ?
O4 C2 . 1.249(4) ?
N1 C3 . 1.349(4) ?
N1 C7 . 1.343(4) ?
N2 C8 . 1.363(4) ?
N2 C9 . 1.333(4) ?
N3 H3 . 0.8600 ?
N3 N4 . 1.350(4) ?
N3 C9 . 1.332(4) ?
N4 C8 . 1.320(4) ?
N5 C11 . 1.344(4) ?
N5 C15 . 1.344(4) ?
N6 C16 . 1.364(4) ?
N6 C17 . 1.323(4) ?
N7 H7 . 0.8600 ?
N7 N8 . 1.356(4) ?
N7 C17 . 1.318(5) ?
N8 C16 . 1.305(4) ?
N9 C19 . 1.338(4) ?
N9 C23 . 1.344(4) ?
N10 C24 . 1.365(4) ?
N10 C25 . 1.334(4) ?
N11 H11 . 0.8600 ?
N11 N12 . 1.355(4) ?
N11 C25 . 1.329(4) ?
N12 C24 . 1.309(4) ?
N13 C27 . 1.339(4) ?
N13 C31 . 1.345(4) ?
N14 C32 . 1.361(4) ?
N14 C33 . 1.334(4) ?
N15 H15 . 0.8600 ?
N15 N16 . 1.354(4) ?
N15 C33 . 1.331(4) ?
N16 C32 . 1.312(4) ?
C1 C2 . 1.546(4) ?
C3 H3A . 0.9300 ?
C3 C4 . 1.379(5) ?
C4 H4 . 0.9300 ?
C4 C5 . 1.357(6) ?
C5 H5 . 0.9300 ?
C5 C6 . 1.385(5) ?
C6 H6 . 0.9300 ?
C6 C7 . 1.377(5) ?
C7 C8 . 1.472(4) ?
C9 C10 . 1.484(5) ?
C10 H10A . 0.9600 ?
C10 H10B . 0.9600 ?
C10 H10C . 0.9600 ?
C11 H11A . 0.9300 ?
C11 C12 . 1.370(5) ?
C12 H12 . 0.9300 ?
C12 C13 . 1.366(6) ?
C13 H13 . 0.9300 ?
C13 C14 . 1.384(5) ?
C14 H14 . 0.9300 ?
C14 C15 . 1.378(5) ?
C15 C16 . 1.465(5) ?
C17 C18 . 1.483(5) ?
C18 H18A . 0.9600 ?
C18 H18B . 0.9600 ?
C18 H18C . 0.9600 ?
C19 H19 . 0.9300 ?
C19 C20 . 1.372(5) ?
C20 H20 . 0.9300 ?
C20 C21 . 1.359(6) ?
C21 H21 . 0.9300 ?
C21 C22 . 1.381(6) ?
C22 H22 . 0.9300 ?
C22 C23 . 1.381(5) ?
C23 C24 . 1.460(5) ?
C25 C26 . 1.478(5) ?
C26 H26A . 0.9600 ?
C26 H26B . 0.9600 ?
C26 H26C . 0.9600 ?
C27 H27 . 0.9300 ?
C27 C28 . 1.371(5) ?
C28 H28 . 0.9300 ?
C28 C29 . 1.364(6) ?
C29 H29 . 0.9300 ?
C29 C30 . 1.384(5) ?
C30 H30 . 0.9300 ?
C30 C31 . 1.377(5) ?
C31 C32 . 1.471(4) ?
C33 C34 . 1.481(5) ?
C34 H34A . 0.9600 ?
C34 H34B . 0.9600 ?
C34 H34C . 0.9600 ?
S1 O5 . 1.439(3) ?
S1 O6 . 1.454(3) ?
S1 O7 . 1.419(3) ?
S1 C35 . 1.758(4) ?
C35 C36 . 1.375(5) ?
C35 C40 . 1.371(5) ?
C36 H36 . 0.9300 ?
C36 C37 . 1.383(5) ?
C37 H37 . 0.9300 ?
C37 C38 . 1.368(5) ?
C38 C39 . 1.368(6) ?
C38 C41 . 1.520(5) ?
C39 H39 . 0.9300 ?
C39 C40 . 1.384(5) ?
C40 H40 . 0.9300 ?
C41 H41A . 0.9600 ?
C41 H41B . 0.9600 ?
C41 H41C . 0.9600 ?
S2 O8 . 1.435(3) ?
S2 O9 . 1.444(3) ?
S2 O10 . 1.450(3) ?
S2 C42 . 1.768(4) ?
C42 C43 . 1.373(5) ?
C42 C47 . 1.379(5) ?
C43 H43 . 0.9300 ?
C43 C44 . 1.388(5) ?
C44 H44 . 0.9300 ?
C44 C45 . 1.381(5) ?
C45 C46 . 1.372(5) ?
C45 C48 . 1.512(5) ?
C46 H46 . 0.9300 ?
C46 C47 . 1.375(5) ?
C47 H47 . 0.9300 ?
C48 H48A . 0.9600 ?
C48 H48B . 0.9600 ?
C48 H48C . 0.9600 ?
O1W H1WA . 0.8500 ?
O1W H1WB . 0.8499 ?
O2W H2WA . 0.8482 ?
O2W H2WB . 0.8577 ?
O4W H4WA . 0.8679 ?
O4W H4WB . 0.8665 ?
O5W H5WA . 0.8651 ?
O5W H5WB . 0.8618 ?
O3W H3WA . 0.8642 ?
O3W H3WB . 0.8617 ?

loop_
_geom_hbond_atom_site_label_D
_geom_hbond_atom_site_label_H
_geom_hbond_atom_site_label_A
_geom_hbond_site_symmetry_A
_geom_hbond_distance_DH
_geom_hbond_distance_HA
_geom_hbond_distance_DA
_geom_hbond_angle_DHA
_geom_hbond_publ_flag
N3 H3 O10 2_566 0.86 1.95 2.766(4) 159 yes
N7 H7 O6 2_555 0.86 2.34 3.064(5) 142 yes
N7 H7 O7 2_555 0.86 2.34 3.141(6) 154 yes
N11 H11 O9 2_676 0.86 1.92 2.769(4) 170 yes
N15 H15 O5 2_665 0.86 1.99 2.825(4) 163 yes
C4 H4 O2W 2_565 0.93 2.48 3.383(5) 165 yes
C11 H11A O5W 1_555 0.93 2.49 3.206(8) 134 yes
C28 H28 O4W 2_666 0.93 2.54 3.421(6) 159 yes
O2W H2WA O4 1_555 0.85 2.10 2.949(4) 174 yes
O2W H2WB O5 1_555 0.86 1.99 2.838(4) 172 yes
O4W H4WA O1 1_555 0.87 2.34 3.123(5) 150 yes
O4W H4WA O3 1_555 0.87 2.25 3.037(4) 151 yes
O4W H4WB O10 1_555 0.87 1.92 2.788(5) 174 yes
O5W H5WA O4W 2_666 0.86 1.98 2.810(11) 159 yes
O5W H5WB O4W 1_555 0.86 2.28 2.850(10) 123 yes
C13 H13 O8 2_666 0.93 2.57 3.256(5) 131 yes
C21 H21 O7 2_565 0.93 2.44 3.280(6) 150 yes

loop_
_geom_torsion_atom_site_label_1
_geom_torsion_atom_site_label_2
_geom_torsion_atom_site_label_3
_geom_torsion_atom_site_label_4
_geom_torsion_site_symmetry_1
_geom_torsion_site_symmetry_2
_geom_torsion_site_symmetry_3
_geom_torsion_site_symmetry_4
_geom_torsion
_geom_torsion_publ_flag
Fe1 O1 C1 O3 . . . . -178.1(3) ?
Fe1 O1 C1 C2 . . . . 1.9(4) ?
Fe1 O2 C2 O4 . . . . 178.1(3) ?
Fe1 O2 C2 C1 . . . . -2.0(4) ?
Fe1 N1 C3 C4 . . . . 171.0(3) ?
Fe1 N1 C7 C6 . . . . -172.4(3) ?
Fe1 N1 C7 C8 . . . . 7.7(4) ?
Fe1 N2 C8 N4 . . . . 177.6(2) ?
Fe1 N2 C8 C7 . . . . -1.8(4) ?
Fe1 N2 C9 N3 . . . . -176.9(3) ?
Fe1 N2 C9 C10 . . . . 2.6(7) ?
Fe1 N5 C11 C12 . . . . 169.2(3) ?
Fe1 N5 C15 C14 . . . . -168.8(3) ?
Fe1 N5 C15 C16 . . . . 10.1(4) ?
Fe1 N6 C16 N8 . . . . -179.6(3) ?
Fe1 N6 C16 C15 . . . . -1.2(4) ?
Fe1 N6 C17 N7 . . . . 179.3(3) ?
Fe1 N6 C17 C18 . . . . -0.8(8) ?
Fe2 O3 C1 O1 . . . . -177.3(3) ?
Fe2 O3 C1 C2 . . . . 2.7(4) ?
Fe2 O4 C2 O2 . . . . 177.4(3) ?
Fe2 O4 C2 C1 . . . . -2.5(3) ?
Fe2 N9 C19 C20 . . . . -168.9(3) ?
Fe2 N9 C23 C22 . . . . 169.3(3) ?
Fe2 N9 C23 C24 . . . . -11.2(4) ?
Fe2 N10 C24 N12 . . . . -175.3(3) ?
Fe2 N10 C24 C23 . . . . 6.1(4) ?
Fe2 N10 C25 N11 . . . . 172.5(3) ?
Fe2 N10 C25 C26 . . . . -8.4(7) ?
Fe2 N13 C27 C28 . . . . -170.8(3) ?
Fe2 N13 C31 C30 . . . . 172.0(3) ?
Fe2 N13 C31 C32 . . . . -7.7(4) ?
Fe2 N14 C32 N16 . . . . -176.2(2) ?
Fe2 N14 C32 C31 . . . . 5.1(4) ?
Fe2 N14 C33 N15 . . . . 174.8(3) ?
Fe2 N14 C33 C34 . . . . -6.4(7) ?
O1 C1 C2 O2 . . . . 0.0(4) ?
O1 C1 C2 O4 . . . . 179.9(3) ?
O3 C1 C2 O2 . . . . 180.0(3) ?
O3 C1 C2 O4 . . . . -0.1(4) ?
N1 C3 C4 C5 . . . . 0.7(6) ?
N1 C7 C8 N2 . . . . -4.0(5) ?
N1 C7 C8 N4 . . . . 176.7(3) ?
N3 N4 C8 N2 . . . . 0.6(4) ?
N3 N4 C8 C7 . . . . 179.9(3) ?
N4 N3 C9 N2 . . . . -0.1(4) ?
N4 N3 C9 C10 . . . . -179.7(4) ?
N5 C11 C12 C13 . . . . -0.9(6) ?
N5 C15 C16 N6 . . . . -6.1(5) ?
N5 C15 C16 N8 . . . . 172.2(4) ?
N7 N8 C16 N6 . . . . 0.1(5) ?
N7 N8 C16 C15 . . . . -178.2(4) ?
N8 N7 C17 N6 . . . . 0.0(6) ?
N8 N7 C17 C18 . . . . -179.9(4) ?
N9 C19 C20 C21 . . . . 1.0(7) ?
N9 C23 C24 N10 . . . . 3.5(5) ?
N9 C23 C24 N12 . . . . -174.8(4) ?
N11 N12 C24 N10 . . . . 0.1(4) ?
N11 N12 C24 C23 . . . . 178.6(3) ?
N12 N11 C25 N10 . . . . 0.1(4) ?
N12 N11 C25 C26 . . . . -179.1(3) ?
N13 C27 C28 C29 . . . . -1.1(6) ?
N13 C31 C32 N14 . . . . 1.8(5) ?
N13 C31 C32 N16 . . . . -176.8(3) ?
N15 N16 C32 N14 . . . . -0.5(4) ?
N15 N16 C32 C31 . . . . 178.1(3) ?
N16 N15 C33 N14 . . . . -0.5(4) ?
N16 N15 C33 C34 . . . . -179.3(4) ?
C3 N1 C7 C6 . . . . 0.3(5) ?
C3 N1 C7 C8 . . . . -179.6(3) ?
C3 C4 C5 C6 . . . . 0.0(6) ?
C4 C5 C6 C7 . . . . -0.6(6) ?
C5 C6 C7 N1 . . . . 0.4(6) ?
C5 C6 C7 C8 . . . . -179.7(3) ?
C6 C7 C8 N2 . . . . 176.1(3) ?
C6 C7 C8 N4 . . . . -3.2(6) ?
C7 N1 C3 C4 . . . . -0.9(5) ?
C8 N2 C9 N3 . . . . 0.4(4) ?
C8 N2 C9 C10 . . . . -180.0(4) ?
C9 N2 C8 N4 . . . . -0.7(4) ?
C9 N2 C8 C7 . . . . 179.9(3) ?
C9 N3 N4 C8 . . . . -0.3(4) ?
C11 N5 C15 C14 . . . . 3.3(5) ?
C11 N5 C15 C16 . . . . -177.8(3) ?
C11 C12 C13 C14 . . . . 2.2(6) ?
C12 C13 C14 C15 . . . . -0.9(6) ?
C13 C14 C15 N5 . . . . -2.0(6) ?
C13 C14 C15 C16 . . . . 179.2(4) ?
C14 C15 C16 N6 . . . . 172.9(3) ?
C14 C15 C16 N8 . . . . -8.9(6) ?
C15 N5 C11 C12 . . . . -1.9(5) ?
C16 N6 C17 N7 . . . . 0.1(5) ?
C16 N6 C17 C18 . . . . -180.0(4) ?
C17 N6 C16 N8 . . . . -0.1(5) ?
C17 N6 C16 C15 . . . . 178.3(4) ?
C17 N7 N8 C16 . . . . -0.1(5) ?
C19 N9 C23 C22 . . . . -1.8(5) ?
C19 N9 C23 C24 . . . . 177.7(3) ?
C19 C20 C21 C22 . . . . -1.6(7) ?
C20 C21 C22 C23 . . . . 0.6(7) ?
C21 C22 C23 N9 . . . . 1.1(6) ?
C21 C22 C23 C24 . . . . -178.3(4) ?
C22 C23 C24 N10 . . . . -177.0(3) ?
C22 C23 C24 N12 . . . . 4.6(6) ?
C23 N9 C19 C20 . . . . 0.7(6) ?
C24 N10 C25 N11 . . . . 0.0(4) ?
C24 N10 C25 C26 . . . . 179.1(4) ?
C25 N10 C24 N12 . . . . -0.1(4) ?
C25 N10 C24 C23 . . . . -178.6(3) ?
C25 N11 N12 C24 . . . . -0.1(4) ?
C27 N13 C31 C30 . . . . -1.4(5) ?
C27 N13 C31 C32 . . . . 179.0(3) ?
C27 C28 C29 C30 . . . . 0.2(7) ?
C28 C29 C30 C31 . . . . 0.1(6) ?
C29 C30 C31 N13 . . . . 0.5(6) ?
C29 C30 C31 C32 . . . . -179.9(3) ?
C30 C31 C32 N14 . . . . -177.9(3) ?
C30 C31 C32 N16 . . . . 3.5(6) ?
C31 N13 C27 C28 . . . . 1.7(5) ?
C32 N14 C33 N15 . . . . 0.1(4) ?
C32 N14 C33 C34 . . . . 178.9(4) ?
C33 N14 C32 N16 . . . . 0.3(4) ?
C33 N14 C32 C31 . . . . -178.4(3) ?
C33 N15 N16 C32 . . . . 0.6(4) ?
S1 C35 C36 C37 . . . . 178.8(3) ?
S1 C35 C40 C39 . . . . -179.3(4) ?
O5 S1 C35 C36 . . . . 36.1(4) ?
O5 S1 C35 C40 . . . . -146.0(3) ?
O6 S1 C35 C36 . . . . 154.5(3) ?
O6 S1 C35 C40 . . . . -27.6(4) ?
O7 S1 C35 C36 . . . . -86.8(4) ?
O7 S1 C35 C40 . . . . 91.1(4) ?
C35 C36 C37 C38 . . . . 0.4(6) ?
C36 C35 C40 C39 . . . . -1.3(7) ?
C36 C37 C38 C39 . . . . -1.3(6) ?
C36 C37 C38 C41 . . . . 177.9(4) ?
C37 C38 C39 C40 . . . . 0.8(7) ?
C38 C39 C40 C35 . . . . 0.5(8) ?
C40 C35 C36 C37 . . . . 0.9(6) ?
C41 C38 C39 C40 . . . . -178.4(4) ?
S2 C42 C43 C44 . . . . 179.2(3) ?
S2 C42 C47 C46 . . . . -179.0(3) ?
O8 S2 C42 C43 . . . . -114.5(4) ?
O8 S2 C42 C47 . . . . 63.3(4) ?
O9 S2 C42 C43 . . . . 8.7(4) ?
O9 S2 C42 C47 . . . . -173.5(3) ?
O10 S2 C42 C43 . . . . 126.1(3) ?
O10 S2 C42 C47 . . . . -56.2(3) ?
C42 C43 C44 C45 . . . . -0.3(7) ?
C43 C42 C47 C46 . . . . -1.2(6) ?
C43 C44 C45 C46 . . . . -1.0(7) ?
C43 C44 C45 C48 . . . . 179.2(4) ?
C44 C45 C46 C47 . . . . 1.2(6) ?
C45 C46 C47 C42 . . . . -0.1(6) ?
C47 C42 C43 C44 . . . . 1.4(6) ?
C48 C45 C46 C47 . . . . -179.0(4) ?

_cod_database_fobs_code 2244135
